data_1504349
loop_
_publ_author_name
'Bujak, Maciej'
'Podsiad\/lo, Marcin'
'Katrusiak, Andrzej'

_publ_section_title
;
 1,1-Dichloroethane: a molecular crystal structure without van der Waals
 contacts?
;
_journal_issue 4
_journal_name_full 'The journal of physical chemistry. B'
_journal_page_first 1184
_journal_page_last 1188
_journal_paper_doi 10.1021/jp075491p
_journal_volume 112
_journal_year 2008
_chemical_formula_moiety 'C2 H4 Cl2'
_chemical_formula_sum 'C2 H4 Cl2'
_chemical_formula_weight 98.95
_chemical_melting_point 176.19
_chemical_name_common
;
 1,1-dichloroethane
;
_chemical_name_systematic
; 
 1,1-dichloroethane  
;
_space_group_IT_number 62
_symmetry_cell_setting orthorhombic
_symmetry_space_group_name_Hall '-P 2ac 2n'
_symmetry_space_group_name_H-M 'P n m a'
_atom_sites_solution_hydrogens difmap
_atom_sites_solution_primary direct
_atom_sites_solution_secondary difmap
_audit_creation_method SHELXL-97
_cell_angle_alpha 90.00
_cell_angle_beta 90.00
_cell_angle_gamma 90.00
_cell_formula_units_Z 4
_cell_length_a 7.8716(16)
_cell_length_b 9.404(2)
_cell_length_c 5.8862(11)
_cell_measurement_reflns_used 1714
_cell_measurement_temperature 160.0(1)
_cell_measurement_theta_max 29.12
_cell_measurement_theta_min 3.46
_cell_volume 435.72(15)
_computing_cell_refinement 'CrysAlisRED (Oxford Diffraction, 2004)'
_computing_data_collection 'CrysAlisCCD (Oxford Diffraction, 2004)'
_computing_data_reduction 'CrysAlisRED (Oxford Diffraction, 2004)'
_computing_molecular_graphics 'SHELXTL (Sheldrick, 1990)'
_computing_publication_material 'SHELXL--97 (Sheldrick, 1997)'
_computing_structure_refinement 'SHELXL--97 (Sheldrick, 1997)'
_computing_structure_solution 'SHELXS--97 (Sheldrick, 1997)'
_diffrn_ambient_pressure 100
_diffrn_ambient_temperature 295(2)
_diffrn_measured_fraction_theta_full 0.995
_diffrn_measured_fraction_theta_max 0.995
_diffrn_measurement_device_type 'KM-4 CCD'
_diffrn_measurement_method \w-scans
_diffrn_radiation_monochromator graphite
_diffrn_radiation_source 'fine-focus sealed tube'
_diffrn_radiation_type MoK\a
_diffrn_radiation_wavelength 0.71073
_diffrn_reflns_av_R_equivalents 0.1073
_diffrn_reflns_av_sigmaI/netI 0.0640
_diffrn_reflns_limit_h_max 6
_diffrn_reflns_limit_h_min -9
_diffrn_reflns_limit_k_max 11
_diffrn_reflns_limit_k_min -9
_diffrn_reflns_limit_l_max 7
_diffrn_reflns_limit_l_min -6
_diffrn_reflns_number 1983
_diffrn_reflns_theta_full 25.24
_diffrn_reflns_theta_max 25.24
_diffrn_reflns_theta_min 4.08
_diffrn_standards_decay_% 0
_diffrn_standards_interval_count 0
_diffrn_standards_number 0
_exptl_absorpt_coefficient_mu 1.268
_exptl_absorpt_correction_T_max 0.8837
_exptl_absorpt_correction_T_min 0.7855
_exptl_absorpt_correction_type multi-scan
_exptl_absorpt_process_details
; 
 Correction for absorption was made using XEMP (SHELXTL, 
 Sheldrick (1990)).
;
_exptl_crystal_colour colourless
_exptl_crystal_density_diffrn 1.508
_exptl_crystal_density_method 'not measured'
_exptl_crystal_description irregular
_exptl_crystal_F_000 200
_exptl_crystal_size_max 0.20
_exptl_crystal_size_mid 0.20
_exptl_crystal_size_min 0.10
_refine_diff_density_max 0.273
_refine_diff_density_min -0.420
_refine_diff_density_rms 0.079
_refine_ls_extinction_coef 0.038(10)
_refine_ls_extinction_expression Fc^*^=kFc[1+0.001xFc^2^\l^3^/sin(2\q)]^-1/4^
_refine_ls_extinction_method SHELXL
_refine_ls_goodness_of_fit_ref 1.249
_refine_ls_hydrogen_treatment mixed
_refine_ls_matrix_type full
_refine_ls_number_parameters 30
_refine_ls_number_reflns 417
_refine_ls_number_restraints 7
_refine_ls_restrained_S_all 1.238
_refine_ls_R_factor_all 0.0474
_refine_ls_R_factor_gt 0.0461
_refine_ls_shift/su_max 0.000
_refine_ls_shift/su_mean 0.000
_refine_ls_structure_factor_coef Fsqd
_refine_ls_weighting_details 'calc w=1/[\s^2^(Fo^2^)+(0.0438P)^2^+0.1695P] where P=(Fo^2^+2Fc^2^)/3'
_refine_ls_weighting_scheme calc
_refine_ls_wR_factor_gt 0.1174
_refine_ls_wR_factor_ref 0.1187
_reflns_number_gt 407
_reflns_number_total 417
_reflns_threshold_expression >2sigma(I)
_cod_data_source_file jp075491p_si.cif
_cod_data_source_block 11DCE_160K
_cod_original_cell_volume 435.71(15)
_cod_database_code 1504349

loop_
_symmetry_equiv_pos_as_xyz
'x, y, z'
'-x+1/2, -y, z+1/2'
'-x, y+1/2, -z'
'x+1/2, -y+1/2, -z+1/2'
'-x, -y, -z'
'x-1/2, y, -z-1/2'
'x, -y-1/2, z'
'-x-1/2, y-1/2, z-1/2'

loop_
_atom_site_label
_atom_site_type_symbol
_atom_site_fract_x
_atom_site_fract_y
_atom_site_fract_z
_atom_site_U_iso_or_equiv
_atom_site_adp_type
_atom_site_occupancy
_atom_site_symmetry_multiplicity
_atom_site_calc_flag
_atom_site_refinement_flags
Cl1 Cl 0.88669(9) 0.59571(7) 0.23426(11) 0.0456(5) Uani 1 1 d D
C1 C 0.9329(4) 0.7500 0.4010(5) 0.0321(8) Uani 1 2 d S
H11 H 1.053(5) 0.7500 0.420(6) 0.039 Uiso 1 2 d SD
C2 C 0.8311(5) 0.7500 0.6151(6) 0.0417(9) Uani 1 2 d SD
H21 H 0.716(4) 0.7500 0.572(7) 0.062 Uiso 1 2 d SD
H22 H 0.859(3) 0.668(2) 0.695(4) 0.062 Uiso 1 1 d D

loop_
_atom_site_aniso_label
_atom_site_aniso_U_11
_atom_site_aniso_U_22
_atom_site_aniso_U_33
_atom_site_aniso_U_23
_atom_site_aniso_U_13
_atom_site_aniso_U_12
Cl1 0.0584(6) 0.0370(7) 0.0416(6) -0.0105(2) -0.0045(3) 0.0059(2)
C1 0.0313(15) 0.0347(17) 0.0303(17) 0.000 -0.0024(13) 0.000
C2 0.057(2) 0.0407(19) 0.0276(18) 0.000 0.0024(17) 0.000

loop_
_atom_type_symbol
_atom_type_description
_atom_type_scat_dispersion_real
_atom_type_scat_dispersion_imag
_atom_type_scat_source
C C 0.0033 0.0016 'International Tables Vol C Tables 4.2.6.8 and 6.1.1.4'
H H 0.0000 0.0000 'International Tables Vol C Tables 4.2.6.8 and 6.1.1.4'
Cl Cl 0.1484 0.1585 'International Tables Vol C Tables 4.2.6.8 and 6.1.1.4'

loop_
_geom_angle_atom_site_label_1
_geom_angle_atom_site_label_2
_geom_angle_atom_site_label_3
_geom_angle
_geom_angle_site_symmetry_3
_geom_angle_publ_flag
Cl1 C1 Cl1 108.37(17) 7_575 y
C2 C1 Cl1 110.72(14) . y
Cl1 C1 H11 105.4(11) . y
C1 C2 H21 107(3) . y
C1 C2 H22 107.3(18) . y
C2 C1 H11 116(2) . y
H21 C2 H22 111.3(15) . y

loop_
_geom_bond_atom_site_label_1
_geom_bond_atom_site_label_2
_geom_bond_distance
_geom_bond_publ_flag
Cl1 C1 1.789(2) y
C1 C2 1.493(5) y
C1 H11 0.95(4) y
C2 H21 0.94(3) y
C2 H22 0.93(3) y

loop_
_geom_torsion_atom_site_label_1
_geom_torsion_atom_site_label_2
_geom_torsion_atom_site_label_3
_geom_torsion_atom_site_label_4
_geom_torsion
_geom_torsion_site_symmetry_1
_geom_torsion_site_symmetry_4
_geom_torsion_publ_flag
Cl1 C1 C2 H21 -60.12(14) . . y
Cl1 C1 C2 H22 59.3(10) . . y
Cl1 C1 C2 H22 -179.6(10) . 7_575 y
Cl1 C1 C2 H21 60.12(14) 7_575 . y
Cl1 C1 C2 H22 179.6(10) 7_575 . y
Cl1 C1 C2 H22 -59.3(10) 7_575 7_575 y
H11 C1 C2 H21 180.000(4) . . y
H11 C1 C2 H22 -60.5(10) . . y
H11 C1 C2 H22 60.5(10) . 7_575 y
